data_7135508
loop_
_publ_author_name
'Xiang, Mei'
'Huang, Cong'
'Gao, Jie'
'Chen, Kai'
'Xie, Zhen-Zhen'
'Yang, Hua'

_publ_section_title
;
 EnT-catalysis-enabled, radical-relay cascade cyclization to access
 multisubstituted cyclohexane/cyclohexene.
;
_journal_issue 6
_journal_name_full 'Chemical communications (Cambridge, England)'
_journal_page_first 1941
_journal_page_last 1944
_journal_paper_doi 10.1039/d5cc06259d
_journal_volume 62
_journal_year 2026
_chemical_absolute_configuration unk
_chemical_formula_moiety '2(C35 H30 Br N3)'
_chemical_formula_sum 'C70 H60 Br2 N6'
_chemical_formula_weight 1145.06
_chemical_name_systematic XM-1
_space_group_crystal_system monoclinic
_space_group_IT_number 4
_space_group_name_Hall 'P 2yb'
_space_group_name_H-M_alt 'P 1 21 1'
_atom_sites_solution_hydrogens geom
_atom_sites_solution_primary dual
_audit_creation_date 2025-06-16
_audit_creation_method
;
Olex2 1.5
(compiled 2025.03.04 svn.red2d20d0 for OlexSys, GUI svn.r7188)
;
_audit_update_record
;
2025-08-14 deposited with the CCDC.	2025-12-12 downloaded from the CCDC.
;
_cell_angle_alpha 90
_cell_angle_beta 89.9950(10)
_cell_angle_gamma 90
_cell_formula_units_Z 2
_cell_length_a 14.7393(5)
_cell_length_b 8.7872(3)
_cell_length_c 22.5044(8)
_cell_measurement_reflns_used 9920
_cell_measurement_temperature 296.15
_cell_measurement_theta_max 20.555
_cell_measurement_theta_min 2.489
_cell_volume 2914.71(17)
_computing_cell_refinement 'SAINT V8.40B (?, 2016)'
_computing_data_reduction 'SAINT V8.40B (?, 2016)'
_computing_molecular_graphics 'Olex2 1.5 (Dolomanov et al., 2009)'
_computing_publication_material 'Olex2 1.5 (Dolomanov et al., 2009)'
_computing_structure_refinement 'SHELXL 2019/3 (Sheldrick, 2015)'
_computing_structure_solution 'SHELXT 2018/2 (Sheldrick, 2018)'
_diffrn_ambient_temperature 296.15
_diffrn_measured_fraction_theta_full 0.994
_diffrn_measured_fraction_theta_max 0.994
_diffrn_measurement_device_type BrukerD8Ques
_diffrn_measurement_method none
_diffrn_radiation_type MoK\a
_diffrn_radiation_wavelength 0.71076
_diffrn_reflns_av_R_equivalents 0.0581
_diffrn_reflns_av_unetI/netI 0.0819
_diffrn_reflns_Laue_measured_fraction_full 0.994
_diffrn_reflns_Laue_measured_fraction_max 0.994
_diffrn_reflns_limit_h_max 17
_diffrn_reflns_limit_h_min -17
_diffrn_reflns_limit_k_max 10
_diffrn_reflns_limit_k_min -10
_diffrn_reflns_limit_l_max 26
_diffrn_reflns_limit_l_min -26
_diffrn_reflns_number 39221
_diffrn_reflns_point_group_measured_fraction_full 0.970
_diffrn_reflns_point_group_measured_fraction_max 0.970
_diffrn_reflns_theta_full 25.037
_diffrn_reflns_theta_max 25.037
_diffrn_reflns_theta_min 2.699
_diffrn_source_current 30.0
_diffrn_source_power 1.5
_diffrn_source_voltage 50.0
_exptl_absorpt_coefficient_mu 1.438
_exptl_absorpt_correction_T_max 0.7452
_exptl_absorpt_correction_T_min 0.6413
_exptl_absorpt_correction_type multi-scan
_exptl_absorpt_process_details
;
SADABS-2016/2 (Bruker,2016/2) was used for absorption correction.
wR2(int) was 0.0887 before and 0.0770 after correction.
The Ratio of minimum to maximum transmission is 0.8606.
The \l/2 correction factor is Not present.
;
_exptl_crystal_colour 'clear light white'
_exptl_crystal_colour_lustre clear
_exptl_crystal_colour_modifier light
_exptl_crystal_colour_primary white
_exptl_crystal_density_diffrn 1.305
_exptl_crystal_description block
_exptl_crystal_F_000 1184
_exptl_crystal_preparation NONE
_exptl_crystal_recrystallization_method ONNE
_refine_diff_density_max 0.284
_refine_diff_density_min -0.324
_refine_diff_density_rms 0.043
_refine_ls_abs_structure_details
;
 Flack x determined using 2197 quotients [(I+)-(I-)]/[(I+)+(I-)]
 (Parsons, Flack and Wagner, Acta Cryst. B69 (2013) 249-259).
;
_refine_ls_abs_structure_Flack 0.027(5)
_refine_ls_extinction_coef 0.0028(5)
_refine_ls_extinction_expression Fc^*^=kFc[1+0.001xFc^2^\l^3^/sin(2\q)]^-1/4^
_refine_ls_extinction_method 'SHELXL-2019/2 (Sheldrick 2019)'
_refine_ls_goodness_of_fit_ref 0.996
_refine_ls_hydrogen_treatment constr
_refine_ls_matrix_type full
_refine_ls_number_parameters 708
_refine_ls_number_reflns 10020
_refine_ls_number_restraints 1
_refine_ls_restrained_S_all 0.996
_refine_ls_R_factor_all 0.0966
_refine_ls_R_factor_gt 0.0406
_refine_ls_shift/su_max 0.000
_refine_ls_shift/su_mean 0.000
_refine_ls_structure_factor_coef Fsqd
_refine_ls_weighting_details 'w=1/[\s^2^(Fo^2^)+(0.0302P)^2^] where P=(Fo^2^+2Fc^2^)/3'
_refine_ls_weighting_scheme calc
_refine_ls_wR_factor_gt 0.0688
_refine_ls_wR_factor_ref 0.0818
_reflns_Friedel_coverage 0.820
_reflns_Friedel_fraction_full 0.942
_reflns_Friedel_fraction_max 0.942
_reflns_number_gt 6315
_reflns_number_total 10020
_reflns_threshold_expression 'I > 2\s(I)'
_cod_data_source_file d5cc06259d2.cif
_cod_data_source_block 0613_5150_1_0m
_cod_database_code 7135508
_shelx_shelxl_version_number 2019/3
_shelx_space_group_comment
;
The symmetry employed for this shelxl refinement is uniquely defined
by the following loop, which should always be used as a source of
symmetry information in preference to the above space-group names.
They are only intended as comments.
;
_olex2_refinement_description
;
1. Fixed Uiso
 At 1.2 times of:
  All C(H) groups, All C(H,H) groups
 At 1.5 times of:
  All C(H,H,H) groups
2.a Ternary CH refined with riding coordinates:
 C00Q(H00Q), C01C(H01m)
2.b Secondary CH2 refined with riding coordinates:
 C27(H27a,H27b), C00A(H00a,H00b), C00W(H00c,H00d), C017(H01a,H01b)
2.c Aromatic/amide H refined with riding coordinates:
 C00M(H00M), C00N(H00N), C00O(H00O), C00P(H00P), C00R(H00R), C00T(H00T),
 C00X(H00X), C00Y(H00Y), C010(H010), C012(H012), C013(H013), C014(H014),
 C015(H015), C016(H016), C019(H019), C01G(H01G), C01H(H01H), C01I(H01I),
 C01J(H01n), C01K(H01K), C01L(H01r), C01M(H01s), C01N(H01t), C01O(H01O),
 C01P(H01P), C01Q(H01Q), C01R(H01v), C01S(H01x), C01T(H01y), C01U(H01U),
 C01V(H01z), C01W(H01W), C020(H020), C021(H021), C022(H022), C024(H024),
 C025(H025), C026(H026)
2.d Idealised Me refined as rotating group:
 C01X(H01c,H01d,H01e), C01Y(H01f,H01j,H01l), C01Z(H01,H,Ha), C023(H02a,H02b,
 H02c)
;
_olex2_exptl_crystal_mounting_method NONE
_olex2_submission_special_instructions 'No special instructions were received'

loop_
_space_group_symop_operation_xyz
'x, y, z'
'-x, y+1/2, -z'

loop_
_atom_site_label
_atom_site_type_symbol
_atom_site_fract_x
_atom_site_fract_y
_atom_site_fract_z
_atom_site_U_iso_or_equiv
_atom_site_adp_type
_atom_site_occupancy
_atom_site_site_symmetry_order
_atom_site_calc_flag
_atom_site_refinement_flags_posn
_atom_site_refinement_flags_adp
_atom_site_refinement_flags_occupancy
_atom_site_disorder_assembly
_atom_site_disorder_group
Br01 Br 0.41810(4) 1.03463(7) 0.41978(3) 0.0696(2) Uani 1 1 d . . . . .
Br02 Br 0.08195(5) -0.03526(7) -0.08038(3) 0.0725(2) Uani 1 1 d . . . . .
N003 N 0.2106(2) 0.1691(5) 0.62728(19) 0.0399(10) Uani 1 1 d . . . . .
N004 N 0.2892(3) 0.8304(5) 0.1278(2) 0.0427(10) Uani 1 1 d . . . . .
N005 N 0.2583(4) 0.6295(7) -0.0997(3) 0.0789(17) Uani 1 1 d . . . . .
N006 N 0.2424(4) 0.3705(6) 0.3997(3) 0.0743(16) Uani 1 1 d . . . . .
C27 C 0.2855(3) 0.2635(6) 0.5406(2) 0.0393(13) Uani 1 1 d . . . . .
H27A H 0.279831 0.159755 0.526375 0.047 Uiso 1 1 calc R U . . .
H27B H 0.342464 0.303331 0.525546 0.047 Uiso 1 1 calc R U . . .
C008 C 0.1158(3) 0.0247(6) 0.6907(2) 0.0413(12) Uani 1 1 d . . . . .
C009 C 0.2544(4) 0.6408(6) 0.5089(2) 0.0458(14) Uani 1 1 d . . . . .
C00A C 0.2141(3) 0.7361(6) 0.0410(2) 0.0401(13) Uani 1 1 d . . . . .
H00A H 0.219857 0.839913 0.026746 0.048 Uiso 1 1 calc R U . . .
H00B H 0.157001 0.696618 0.026107 0.048 Uiso 1 1 calc R U . . .
C00B C 0.2260(4) 0.3682(7) 0.4491(3) 0.0531(16) Uani 1 1 d . . . . .
C00C C 0.2095(3) 0.7398(5) 0.1086(2) 0.0372(12) Uani 1 1 d . . . . .
C00D C 0.2906(3) 0.2599(5) 0.6086(2) 0.0378(13) Uani 1 1 d . . . . .
C00E C 0.2459(4) 0.3584(6) 0.0093(2) 0.0460(14) Uani 1 1 d . . . . .
C00F C 0.2737(4) 0.6314(7) -0.0506(3) 0.0560(16) Uani 1 1 d . . . . .
C00G C 0.2073(3) 0.3586(6) 0.5136(2) 0.0453(14) Uani 1 1 d . . . . .
C00H C 0.3790(3) 0.1802(6) 0.6245(2) 0.0371(12) Uani 1 1 d . . . . .
C00I C 0.3840(3) 0.9744(6) 0.1910(2) 0.0417(12) Uani 1 1 d . . . . .
C00J C 0.3516(4) 0.8728(6) 0.4546(2) 0.0461(13) Uani 1 1 d . . . . .
C00K C 0.2630(3) 0.1339(6) 0.7320(2) 0.0404(12) Uani 1 1 d . . . . .
C00L C 0.1482(4) 0.1276(6) -0.0455(2) 0.0492(14) Uani 1 1 d . . . . .
C00M C 0.2404(4) 0.1188(6) -0.0429(2) 0.0516(14) Uani 1 1 d . . . . .
H00M H 0.270472 0.035921 -0.059392 0.062 Uiso 1 1 calc R U . . .
C00N C 0.2590(4) 0.8810(6) 0.4572(2) 0.0505(14) Uani 1 1 d . . . . .
H00N H 0.228526 0.963428 0.440561 0.061 Uiso 1 1 calc R U . . .
C00O C 0.3482(4) 0.6348(6) 0.5043(2) 0.0502(14) Uani 1 1 d . . . . .
H00O H 0.379109 0.551710 0.519934 0.060 Uiso 1 1 calc R U . . .
C00P C 0.3958(3) 0.0330(7) 0.6031(2) 0.0474(13) Uani 1 1 d . . . . .
H00P H 0.352602 -0.014120 0.579271 0.057 Uiso 1 1 calc R U . . .
C00Q C 0.1957(3) 0.5232(7) 0.5402(2) 0.0496(14) Uani 1 1 d . . . . .
H00Q H 0.132838 0.552555 0.531908 0.059 Uiso 1 1 calc R U . . .
C00R C 0.2430(3) 0.7363(6) 0.2678(2) 0.0478(14) Uani 1 1 d . . . . .
H00R H 0.285571 0.661409 0.259098 0.057 Uiso 1 1 calc R U . . .
C00S C 0.2923(3) 0.6404(6) 0.0136(2) 0.0473(14) Uani 1 1 d . . . . .
C00T C 0.2578(3) 0.2625(6) 0.7676(2) 0.0489(14) Uani 1 1 d . . . . .
H00T H 0.215373 0.337494 0.758807 0.059 Uiso 1 1 calc R U . . .
C00U C 0.2372(3) 0.8653(6) 0.2325(2) 0.0418(13) Uani 1 1 d . . . . .
C00V C 0.1206(3) 0.8201(6) 0.1244(2) 0.0402(13) Uani 1 1 d . . . . .
C00W C 0.2144(3) 0.5756(5) 0.1306(2) 0.0449(14) Uani 1 1 d . . . . .
H00C H 0.158816 0.524799 0.118793 0.054 Uiso 1 1 calc R U . . .
H00D H 0.215423 0.577725 0.173661 0.054 Uiso 1 1 calc R U . . .
C00X C 0.3965(4) 0.7494(6) 0.4771(2) 0.0499(14) Uani 1 1 d . . . . .
H00X H 0.459337 0.742833 0.473927 0.060 Uiso 1 1 calc R U . . .
C00Y C 0.1041(4) 0.9654(8) 0.1032(2) 0.0501(13) Uani 1 1 d . . . . .
H00Y H 0.147490 1.012441 0.079464 0.060 Uiso 1 1 calc R U . . .
C00Z C 0.1187(4) 0.2757(7) 0.5170(3) 0.0577(16) Uani 1 1 d . . . . .
C010 C 0.1036(4) 0.2498(7) -0.0228(2) 0.0525(15) Uani 1 1 d . . . . .
H010 H 0.040723 0.256077 -0.025693 0.063 Uiso 1 1 calc R U . . .
N011 N 0.0508(4) 0.2195(7) 0.5135(3) 0.089(2) Uani 1 1 d . . . . .
C012 C 0.3245(3) 0.0219(7) 0.7472(2) 0.0539(14) Uani 1 1 d . . . . .
H012 H 0.327368 -0.067359 0.725125 0.065 Uiso 1 1 calc R U . . .
C013 C 0.1518(4) 0.3640(6) 0.0045(2) 0.0539(15) Uani 1 1 d . . . . .
H013 H 0.120837 0.447023 0.020179 0.065 Uiso 1 1 calc R U . . .
C014 C 0.2113(4) 0.7656(6) 0.4846(3) 0.0519(15) Uani 1 1 d . . . . .
H014 H 0.148369 0.772072 0.486854 0.062 Uiso 1 1 calc R U . . .
C015 C 0.1754(3) 0.9763(7) 0.2476(2) 0.0535(14) Uani 1 1 d . . . . .
H015 H 0.171884 1.065093 0.225296 0.064 Uiso 1 1 calc R U . . .
C016 C 0.1857(4) 0.7189(7) 0.3157(3) 0.0637(17) Uani 1 1 d . . . . .
H016 H 0.190065 0.632338 0.339255 0.076 Uiso 1 1 calc R U . . .
C017 C 0.2849(3) 0.4238(5) 0.6302(2) 0.0438(13) Uani 1 1 d . . . . .
H01A H 0.340307 0.474904 0.618294 0.053 Uiso 1 1 calc R U . . .
H01B H 0.284073 0.421886 0.673263 0.053 Uiso 1 1 calc R U . . .
C018 C 0.2010(3) 0.1154(6) 0.6796(2) 0.0384(12) Uani 1 1 d . . . . .
C019 C 0.2891(4) 0.2339(7) -0.0155(3) 0.0580(16) Uani 1 1 d . . . . .
H019 H 0.352030 0.227349 -0.013681 0.070 Uiso 1 1 calc R U . . .
C01A C 0.2994(3) 0.8851(6) 0.1800(2) 0.0390(12) Uani 1 1 d . . . . .
C01B C 0.2945(3) 0.4774(7) 0.1096(2) 0.0521(15) Uani 1 1 d . . . . .
C01C C 0.3036(3) 0.4763(7) 0.0406(2) 0.0533(15) Uani 1 1 d . . . . .
H01M H 0.366578 0.447245 0.032500 0.064 Uiso 1 1 calc R U . . .
C01D C 0.3813(4) 0.7224(7) 0.0170(3) 0.0637(17) Uani 1 1 d . . . . .
N01E N 0.4492(4) 0.7803(8) 0.0139(3) 0.094(2) Uani 1 1 d . . . . .
C01F C 0.2049(3) 0.5221(7) 0.6096(2) 0.0516(14) Uani 1 1 d . . . . .
C01G C 0.3144(4) 0.2810(8) 0.8158(3) 0.0631(17) Uani 1 1 d . . . . .
H01G H 0.309765 0.367332 0.839527 0.076 Uiso 1 1 calc R U . . .
C01H C 0.0951(4) -0.0334(8) 0.7458(3) 0.0678(17) Uani 1 1 d . . . . .
H01H H 0.135042 -0.018106 0.777205 0.081 Uiso 1 1 calc R U . . .
C01I C 0.5249(4) 0.1683(9) 0.6723(3) 0.0682(17) Uani 1 1 d . . . . .
H01I H 0.568765 0.214353 0.695955 0.082 Uiso 1 1 calc R U . . .
C01J C 0.0545(4) 0.7539(7) 0.1596(2) 0.0533(15) Uani 1 1 d . . . . .
H01N H 0.063379 0.656413 0.174589 0.064 Uiso 1 1 calc R U . . .
C01K C 0.4457(3) 0.2456(7) 0.6594(2) 0.0524(15) Uani 1 1 d . . . . .
H01K H 0.437114 0.343109 0.674493 0.063 Uiso 1 1 calc R U . . .
C01L C -0.0249(4) 0.8320(9) 0.1726(3) 0.0695(18) Uani 1 1 d . . . . .
H01R H -0.068661 0.786663 0.196548 0.083 Uiso 1 1 calc R U . . .
C01M C 0.4440(4) 1.0016(6) 0.1455(3) 0.0606(16) Uani 1 1 d . . . . .
H01S H 0.431156 0.964762 0.107680 0.073 Uiso 1 1 calc R U . . .
C01N C 0.4049(4) 1.0331(8) 0.2463(3) 0.0657(16) Uani 1 1 d . . . . .
H01T H 0.365098 1.017579 0.277854 0.079 Uiso 1 1 calc R U . . .
C01O C 0.4744(4) -0.0433(8) 0.6165(2) 0.0648(16) Uani 1 1 d . . . . .
H01O H 0.483637 -0.141512 0.602266 0.078 Uiso 1 1 calc R U . . .
C01P C 0.3818(4) 0.0421(8) 0.7953(2) 0.0685(16) Uani 1 1 d . . . . .
H01P H 0.423584 -0.033158 0.805058 0.082 Uiso 1 1 calc R U . . .
C01Q C 0.3772(4) 0.1721(9) 0.8285(3) 0.0688(18) Uani 1 1 d . . . . .
H01Q H 0.417295 0.186290 0.859918 0.083 Uiso 1 1 calc R U . . .
C01R C 0.1185(4) 0.9565(8) 0.2957(3) 0.0671(16) Uani 1 1 d . . . . .
H01V H 0.077067 1.032218 0.305584 0.080 Uiso 1 1 calc R U . . .
C01S C 0.1226(4) 0.8273(9) 0.3289(3) 0.0695(18) Uani 1 1 d . . . . .
H01X H 0.082672 0.812941 0.360382 0.083 Uiso 1 1 calc R U . . .
C01T C 0.0252(4) 1.0420(8) 0.1162(3) 0.0677(16) Uani 1 1 d . . . . .
H01Y H 0.015784 1.139860 0.101718 0.081 Uiso 1 1 calc R U . . .
C01U C 0.0550(4) -0.0021(6) 0.6450(3) 0.0604(16) Uani 1 1 d . . . . .
H01U H 0.067348 0.035252 0.607221 0.072 Uiso 1 1 calc R U . . .
C01V C -0.0394(4) 0.9734(10) 0.1508(3) 0.0748(19) Uani 1 1 d . . . . .
H01Z H -0.093301 1.024011 0.159255 0.090 Uiso 1 1 calc R U . . .
C01W C 0.5395(4) 0.0260(9) 0.6510(3) 0.0724(18) Uani 1 1 d . . . . .
H01W H 0.593292 -0.024508 0.659633 0.087 Uiso 1 1 calc R U . . .
C01X C 0.2225(5) 0.6845(7) 0.6322(3) 0.075(2) Uani 1 1 d . . . . .
H01C H 0.280052 0.719535 0.617754 0.112 Uiso 1 1 calc R U . . .
H01D H 0.222937 0.684500 0.674907 0.112 Uiso 1 1 calc R U . . .
H01E H 0.175352 0.750905 0.618261 0.112 Uiso 1 1 calc R U . . .
C01Y C 0.1140(3) 0.4701(7) 0.6375(3) 0.0733(18) Uani 1 1 d . . . . .
H01F H 0.067706 0.543553 0.628743 0.110 Uiso 1 1 calc R U . . .
H01J H 0.121001 0.461351 0.679769 0.110 Uiso 1 1 calc R U . . .
H01L H 0.097050 0.373139 0.621288 0.110 Uiso 1 1 calc R U . . .
C01Z C 0.2770(5) 0.3160(7) 0.1324(3) 0.077(2) Uani 1 1 d . . . . .
H01 H 0.280364 0.315097 0.174965 0.115 Uiso 1 1 calc R U . . .
H H 0.321816 0.248123 0.116382 0.115 Uiso 1 1 calc R U . . .
HA H 0.217704 0.283381 0.120059 0.115 Uiso 1 1 calc R U . . .
C020 C -0.0425(5) -0.1387(8) 0.7101(4) 0.081(2) Uani 1 1 d . . . . .
H020 H -0.095790 -0.193181 0.716153 0.097 Uiso 1 1 calc R U . . .
C021 C 0.5218(4) 1.0811(8) 0.1545(4) 0.079(2) Uani 1 1 d . . . . .
H021 H 0.561270 1.098026 0.122997 0.094 Uiso 1 1 calc R U . . .
C022 C 0.5425(4) 1.1362(8) 0.2096(4) 0.081(2) Uani 1 1 d . . . . .
H022 H 0.596549 1.188593 0.215470 0.097 Uiso 1 1 calc R U . . .
C023 C 0.3853(3) 0.5286(8) 0.1375(3) 0.0756(18) Uani 1 1 d . . . . .
H02A H 0.401270 0.627351 0.122502 0.113 Uiso 1 1 calc R U . . .
H02B H 0.431952 0.456990 0.127380 0.113 Uiso 1 1 calc R U . . .
H02C H 0.378944 0.533406 0.179889 0.113 Uiso 1 1 calc R U . . .
C024 C -0.0228(4) -0.0828(7) 0.6548(4) 0.078(2) Uani 1 1 d . . . . .
H024 H -0.062851 -0.099860 0.623513 0.094 Uiso 1 1 calc R U . . .
C025 C 0.0145(5) -0.1155(8) 0.7554(4) 0.086(2) Uani 1 1 d . . . . .
H025 H 0.000990 -0.153366 0.792923 0.104 Uiso 1 1 calc R U . . .
C026 C 0.4846(5) 1.1151(8) 0.2557(3) 0.086(2) Uani 1 1 d . . . . .
H026 H 0.497863 1.154737 0.293003 0.103 Uiso 1 1 calc R U . . .

loop_
_atom_site_aniso_label
_atom_site_aniso_U_11
_atom_site_aniso_U_22
_atom_site_aniso_U_33
_atom_site_aniso_U_23
_atom_site_aniso_U_13
_atom_site_aniso_U_12
Br01 0.0842(5) 0.0527(4) 0.0719(4) 0.0044(3) 0.0195(3) -0.0126(3)
Br02 0.0879(5) 0.0554(4) 0.0742(5) -0.0046(3) -0.0205(3) -0.0129(4)
N003 0.035(2) 0.038(3) 0.046(3) 0.000(2) -0.001(2) 0.000(2)
N004 0.035(3) 0.041(3) 0.053(3) -0.001(2) 0.001(2) 0.000(2)
N005 0.074(4) 0.096(4) 0.067(4) -0.019(4) 0.015(3) -0.001(3)
N006 0.074(4) 0.085(4) 0.064(4) 0.016(3) -0.017(3) -0.001(3)
C27 0.034(3) 0.045(3) 0.040(3) 0.003(2) 0.001(2) 0.004(3)
C008 0.037(3) 0.032(3) 0.055(3) -0.002(3) 0.010(3) -0.003(3)
C009 0.036(4) 0.046(4) 0.056(4) 0.008(3) 0.001(3) 0.002(3)
C00A 0.032(3) 0.042(3) 0.046(3) -0.001(3) 0.001(2) 0.003(2)
C00B 0.043(4) 0.051(4) 0.065(5) 0.012(3) -0.017(3) 0.002(3)
C00C 0.033(3) 0.038(3) 0.041(3) -0.003(2) 0.001(2) -0.006(2)
C00D 0.028(3) 0.036(3) 0.049(3) 0.005(3) 0.000(2) -0.006(2)
C00E 0.039(4) 0.043(4) 0.056(4) -0.007(3) 0.001(3) 0.001(3)
C00F 0.048(4) 0.060(4) 0.060(5) -0.017(4) 0.014(3) 0.004(3)
C00G 0.032(3) 0.048(4) 0.057(4) 0.010(3) -0.005(3) 0.002(3)
C00H 0.033(3) 0.043(3) 0.035(3) 0.002(3) -0.002(2) -0.002(3)
C00I 0.036(3) 0.032(3) 0.057(3) 0.007(3) -0.006(3) -0.002(3)
C00J 0.049(4) 0.046(4) 0.044(3) 0.002(3) 0.003(3) -0.006(3)
C00K 0.038(3) 0.043(3) 0.040(3) 0.002(3) 0.005(2) -0.007(3)
C00L 0.052(4) 0.048(4) 0.047(3) 0.000(3) -0.007(3) -0.009(3)
C00M 0.061(4) 0.037(3) 0.058(4) -0.006(3) 0.012(3) -0.002(3)
C00N 0.059(4) 0.037(3) 0.055(4) 0.006(3) -0.014(3) 0.000(3)
C00O 0.042(4) 0.047(4) 0.061(4) 0.009(3) 0.001(3) 0.003(3)
C00P 0.052(3) 0.044(3) 0.047(3) -0.002(3) -0.006(2) 0.004(3)
C00Q 0.033(3) 0.050(3) 0.066(4) 0.006(3) 0.002(2) 0.006(3)
C00R 0.041(3) 0.054(4) 0.049(4) 0.004(3) -0.012(3) -0.003(3)
C00S 0.031(3) 0.049(4) 0.062(4) -0.011(3) 0.006(3) -0.005(3)
C00T 0.040(3) 0.052(4) 0.055(4) -0.002(3) 0.012(3) -0.001(3)
C00U 0.039(3) 0.044(3) 0.043(3) 0.002(3) -0.005(3) -0.005(3)
C00V 0.034(3) 0.045(3) 0.041(3) -0.002(3) 0.002(2) -0.002(3)
C00W 0.038(3) 0.045(4) 0.052(3) 0.002(3) -0.011(2) -0.003(2)
C00X 0.042(3) 0.052(4) 0.055(4) 0.001(3) 0.006(3) 0.000(3)
C00Y 0.053(3) 0.050(3) 0.047(3) -0.001(3) 0.003(2) 0.008(3)
C00Z 0.039(4) 0.066(4) 0.069(4) 0.014(3) -0.013(3) 0.001(3)
C010 0.048(4) 0.055(4) 0.055(4) -0.004(3) -0.007(3) 0.002(3)
N011 0.052(4) 0.104(5) 0.112(5) 0.033(4) -0.027(3) -0.021(4)
C012 0.063(4) 0.053(4) 0.046(3) -0.003(3) -0.005(3) 0.003(3)
C013 0.040(4) 0.054(4) 0.067(4) -0.014(3) -0.003(3) 0.007(3)
C014 0.039(3) 0.048(4) 0.069(4) 0.004(3) -0.010(3) 0.002(3)
C015 0.064(4) 0.051(4) 0.045(3) 0.007(3) 0.003(3) 0.004(3)
C016 0.075(5) 0.060(4) 0.056(4) 0.021(3) -0.011(4) -0.014(4)
C017 0.039(3) 0.040(3) 0.052(3) -0.002(2) 0.008(2) -0.001(2)
C018 0.035(3) 0.034(3) 0.047(4) -0.010(3) -0.002(3) 0.002(2)
C019 0.043(4) 0.056(4) 0.074(4) -0.007(3) 0.006(3) 0.008(3)
C01A 0.035(3) 0.035(3) 0.047(4) 0.007(3) 0.001(3) 0.000(2)
C01B 0.043(3) 0.044(4) 0.069(4) -0.004(3) -0.021(3) 0.007(3)
C01C 0.034(3) 0.050(4) 0.076(4) -0.008(3) -0.003(3) 0.005(3)
C01D 0.048(4) 0.069(4) 0.074(4) -0.017(3) 0.013(3) -0.002(4)
N01E 0.061(4) 0.107(5) 0.114(5) -0.031(4) 0.026(3) -0.023(4)
C01F 0.041(3) 0.043(3) 0.070(4) 0.003(3) 0.018(3) 0.009(3)
C01G 0.065(4) 0.068(4) 0.056(4) -0.021(3) 0.005(3) -0.017(4)
C01H 0.072(4) 0.065(4) 0.066(4) -0.009(4) 0.011(3) -0.027(4)
C01I 0.045(4) 0.074(5) 0.086(5) 0.011(4) -0.015(3) 0.001(4)
C01J 0.043(4) 0.052(4) 0.065(4) -0.002(3) 0.002(3) -0.005(3)
C01K 0.042(3) 0.054(4) 0.062(4) 0.004(3) -0.006(3) -0.010(3)
C01L 0.046(4) 0.080(5) 0.082(5) -0.009(4) 0.015(3) -0.001(4)
C01M 0.043(3) 0.055(4) 0.085(4) -0.012(3) 0.005(3) -0.008(3)
C01N 0.072(4) 0.065(4) 0.060(4) 0.005(4) -0.012(3) -0.031(4)
C01O 0.061(4) 0.061(4) 0.073(4) 0.007(4) -0.005(3) 0.029(4)
C01P 0.073(4) 0.076(4) 0.057(4) 0.001(4) -0.011(3) 0.016(4)
C01Q 0.060(4) 0.096(5) 0.050(4) -0.010(4) -0.013(3) -0.004(4)
C01R 0.066(4) 0.073(4) 0.062(4) -0.002(4) 0.010(3) 0.012(4)
C01S 0.066(4) 0.088(5) 0.054(4) 0.012(4) 0.009(3) -0.007(4)
C01T 0.065(4) 0.063(4) 0.074(4) 0.000(4) 0.006(3) 0.027(4)
C01U 0.044(3) 0.054(4) 0.084(4) 0.011(3) -0.006(3) -0.004(3)
C01V 0.041(4) 0.092(6) 0.092(5) -0.022(4) 0.004(3) 0.017(4)
C01W 0.041(4) 0.086(6) 0.089(5) 0.024(4) -0.006(3) 0.016(4)
C01X 0.100(5) 0.046(4) 0.078(5) -0.002(3) 0.018(4) 0.016(4)
C01Y 0.049(3) 0.075(4) 0.097(4) 0.020(4) 0.029(3) 0.026(3)
C01Z 0.099(5) 0.054(4) 0.077(5) 0.001(4) -0.021(4) 0.013(4)
C020 0.053(4) 0.066(5) 0.125(7) -0.014(5) 0.022(5) -0.022(4)
C021 0.048(4) 0.072(5) 0.116(6) -0.013(4) 0.012(4) -0.016(4)
C022 0.047(4) 0.060(4) 0.135(7) 0.007(5) -0.019(5) -0.022(3)
C023 0.055(4) 0.077(4) 0.095(4) -0.013(4) -0.028(3) 0.021(4)
C024 0.044(4) 0.072(5) 0.119(6) 0.003(4) -0.014(4) -0.015(4)
C025 0.093(5) 0.075(5) 0.091(5) -0.008(4) 0.037(5) -0.041(4)
C026 0.091(5) 0.081(5) 0.086(5) 0.007(4) -0.033(5) -0.039(4)

loop_
_atom_type_symbol
_atom_type_description
_atom_type_scat_dispersion_real
_atom_type_scat_dispersion_imag
_atom_type_scat_source
C C 0.0033 0.0016 'International Tables Vol C Tables 4.2.6.8 and 6.1.1.4'
H H 0.0000 0.0000 'International Tables Vol C Tables 4.2.6.8 and 6.1.1.4'
Br Br -0.2901 2.4595 'International Tables Vol C Tables 4.2.6.8 and 6.1.1.4'
N N 0.0061 0.0033 'International Tables Vol C Tables 4.2.6.8 and 6.1.1.4'

loop_
_geom_angle_atom_site_label_1
_geom_angle_atom_site_label_2
_geom_angle_atom_site_label_3
_geom_angle
_geom_angle_site_symmetry_1
_geom_angle_site_symmetry_3
_geom_angle_publ_flag
C018 N003 C00D 123.3(4) . . ?
C01A N004 C00C 124.3(4) . . ?
H27A C27 H27B 107.4 . . ?
C00D C27 H27A 108.3 . . ?
C00D C27 H27B 108.3 . . ?
C00D C27 C00G 116.0(4) . . ?
C00G C27 H27A 108.3 . . ?
C00G C27 H27B 108.3 . . ?
C01H C008 C018 122.0(5) . . ?
C01H C008 C01U 117.6(5) . . ?
C01U C008 C018 120.4(5) . . ?
C00O C009 C00Q 125.2(5) . . ?
C014 C009 C00O 117.4(5) . . ?
C014 C009 C00Q 117.4(5) . . ?
H00A C00A H00B 107.4 . . ?
C00C C00A H00A 108.3 . . ?
C00C C00A H00B 108.3 . . ?
C00C C00A C00S 116.1(4) . . ?
C00S C00A H00A 108.3 . . ?
C00S C00A H00B 108.3 . . ?
N006 C00B C00G 177.3(6) . . ?
N004 C00C C00A 105.6(4) . . ?
N004 C00C C00V 111.3(4) . . ?
N004 C00C C00W 112.0(4) . . ?
C00A C00C C00V 106.2(4) . . ?
C00A C00C C00W 107.6(4) . . ?
C00W C00C C00V 113.6(4) . . ?
N003 C00D C27 104.8(4) . . ?
N003 C00D C00H 111.5(4) . . ?
N003 C00D C017 112.0(4) . . ?
C00H C00D C27 106.6(4) . . ?
C017 C00D C27 107.2(4) . . ?
C017 C00D C00H 114.1(4) . . ?
C013 C00E C01C 124.8(5) . . ?
C019 C00E C013 117.2(5) . . ?
C019 C00E C01C 118.0(5) . . ?
N005 C00F C00S 177.5(7) . . ?
C27 C00G C00Q 115.3(4) . . ?
C00B C00G C27 106.1(4) . . ?
C00B C00G C00Q 109.8(4) . . ?
C00B C00G C00Z 103.9(4) . . ?
C00Z C00G C27 111.6(4) . . ?
C00Z C00G C00Q 109.5(4) . . ?
C00P C00H C00D 119.7(4) . . ?
C01K C00H C00D 123.4(5) . . ?
C01K C00H C00P 116.9(5) . . ?
C01M C00I C01A 120.4(5) . . ?
C01M C00I C01N 117.6(5) . . ?
C01N C00I C01A 122.0(5) . . ?
C00N C00J Br01 119.6(4) . . ?
C00X C00J Br01 119.8(4) . . ?
C00X C00J C00N 120.7(5) . . ?
C00T C00K C018 120.6(5) . . ?
C012 C00K C00T 118.2(5) . . ?
C012 C00K C018 121.2(5) . . ?
C00M C00L Br02 119.1(4) . . ?
C010 C00L Br02 120.1(4) . . ?
C010 C00L C00M 120.8(5) . . ?
C00L C00M H00M 120.2 . . ?
C00L C00M C019 119.6(5) . . ?
C019 C00M H00M 120.2 . . ?
C00J C00N H00N 120.4 . . ?
C00J C00N C014 119.2(5) . . ?
C014 C00N H00N 120.4 . . ?
C009 C00O H00O 119.3 . . ?
C00X C00O C009 121.4(5) . . ?
C00X C00O H00O 119.3 . . ?
C00H C00P H00P 119.2 . . ?
C01O C00P C00H 121.7(5) . . ?
C01O C00P H00P 119.2 . . ?
C009 C00Q C00G 112.8(4) . . ?
C009 C00Q H00Q 105.8 . . ?
C009 C00Q C01F 114.6(4) . . ?
C00G C00Q H00Q 105.8 . . ?
C01F C00Q C00G 111.3(4) . . ?
C01F C00Q H00Q 105.8 . . ?
C00U C00R H00R 120.0 . . ?
C016 C00R H00R 120.0 . . ?
C016 C00R C00U 120.1(5) . . ?
C00A C00S C01C 114.9(4) . . ?
C00F C00S C00A 106.3(4) . . ?
C00F C00S C01C 110.4(4) . . ?
C00F C00S C01D 103.8(5) . . ?
C01D C00S C00A 111.6(4) . . ?
C01D C00S C01C 109.2(4) . . ?
C00K C00T H00T 119.4 . . ?
C01G C00T C00K 121.2(5) . . ?
C01G C00T H00T 119.4 . . ?
C00R C00U C01A 120.5(5) . . ?
C015 C00U C00R 118.5(5) . . ?
C015 C00U C01A 121.0(5) . . ?
C00Y C00V C00C 119.7(5) . . ?
C01J C00V C00C 122.8(5) . . ?
C01J C00V C00Y 117.4(5) . . ?
C00C C00W H00C 107.9 . . ?
C00C C00W H00D 107.9 . . ?
C00C C00W C01B 117.8(4) . . ?
H00C C00W H00D 107.2 . . ?
C01B C00W H00C 107.9 . . ?
C01B C00W H00D 107.9 . . ?
C00J C00X C00O 119.6(5) . . ?
C00J C00X H00X 120.2 . . ?
C00O C00X H00X 120.2 . . ?
C00V C00Y H00Y 119.1 . . ?
C01T C00Y C00V 121.8(5) . . ?
C01T C00Y H00Y 119.1 . . ?
N011 C00Z C00G 172.5(6) . . ?
C00L C010 H010 120.2 . . ?
C00L C010 C013 119.6(5) . . ?
C013 C010 H010 120.2 . . ?
C00K C012 H012 119.9 . . ?
C00K C012 C01P 120.3(6) . . ?
C01P C012 H012 119.9 . . ?
C00E C013 H013 119.2 . . ?
C010 C013 C00E 121.6(5) . . ?
C010 C013 H013 119.2 . . ?
C009 C014 C00N 121.7(5) . . ?
C009 C014 H014 119.1 . . ?
C00N C014 H014 119.1 . . ?
C00U C015 H015 119.8 . . ?
C00U C015 C01R 120.5(5) . . ?
C01R C015 H015 119.8 . . ?
C00R C016 H016 119.6 . . ?
C01S C016 C00R 120.7(6) . . ?
C01S C016 H016 119.6 . . ?
C00D C017 H01A 107.7 . . ?
C00D C017 H01B 107.7 . . ?
C00D C017 C01F 118.6(4) . . ?
H01A C017 H01B 107.1 . . ?
C01F C017 H01A 107.7 . . ?
C01F C017 H01B 107.7 . . ?
N003 C018 C008 116.1(4) . . ?
N003 C018 C00K 128.1(4) . . ?
C00K C018 C008 115.8(4) . . ?
C00E C019 C00M 121.2(5) . . ?
C00E C019 H019 119.4 . . ?
C00M C019 H019 119.4 . . ?
N004 C01A C00I 116.6(4) . . ?
N004 C01A C00U 127.3(4) . . ?
C00I C01A C00U 116.0(4) . . ?
C00W C01B C01C 112.1(4) . . ?
C00W C01B C023 112.1(4) . . ?
C01Z C01B C00W 106.7(5) . . ?
C01Z C01B C01C 110.1(5) . . ?
C01Z C01B C023 106.3(5) . . ?
C023 C01B C01C 109.5(4) . . ?
C00E C01C C00S 112.9(4) . . ?
C00E C01C C01B 114.8(5) . . ?
C00E C01C H01M 105.5 . . ?
C00S C01C H01M 105.5 . . ?
C01B C01C C00S 111.7(4) . . ?
C01B C01C H01M 105.5 . . ?
N01E C01D C00S 173.3(7) . . ?
C017 C01F C00Q 111.8(4) . . ?
C017 C01F C01X 107.1(5) . . ?
C017 C01F C01Y 112.1(4) . . ?
C01X C01F C00Q 109.9(5) . . ?
C01X C01F C01Y 106.5(5) . . ?
C01Y C01F C00Q 109.4(4) . . ?
C00T C01G H01G 120.2 . . ?
C01Q C01G C00T 119.6(6) . . ?
C01Q C01G H01G 120.2 . . ?
C008 C01H H01H 119.5 . . ?
C008 C01H C025 121.1(6) . . ?
C025 C01H H01H 119.5 . . ?
C01K C01I H01I 119.6 . . ?
C01W C01I H01I 119.6 . . ?
C01W C01I C01K 120.9(6) . . ?
C00V C01J H01N 119.8 . . ?
C00V C01J C01L 120.4(6) . . ?
C01L C01J H01N 119.8 . . ?
C00H C01K H01K 119.5 . . ?
C01I C01K C00H 121.0(6) . . ?
C01I C01K H01K 119.5 . . ?
C01J C01L H01R 119.7 . . ?
C01V C01L C01J 120.7(6) . . ?
C01V C01L H01R 119.7 . . ?
C00I C01M H01S 119.3 . . ?
C021 C01M C00I 121.4(6) . . ?
C021 C01M H01S 119.3 . . ?
C00I C01N H01T 119.5 . . ?
C00I C01N C026 121.1(6) . . ?
C026 C01N H01T 119.5 . . ?
C00P C01O H01O 120.1 . . ?
C00P C01O C01W 119.7(6) . . ?
C01W C01O H01O 120.1 . . ?
C012 C01P H01P 119.9 . . ?
C01Q C01P C012 120.3(6) . . ?
C01Q C01P H01P 119.9 . . ?
C01G C01Q C01P 120.4(6) . . ?
C01G C01Q H01Q 119.8 . . ?
C01P C01Q H01Q 119.8 . . ?
C015 C01R H01V 119.7 . . ?
C01S C01R C015 120.6(6) . . ?
C01S C01R H01V 119.7 . . ?
C016 C01S H01X 120.2 . . ?
C01R C01S C016 119.6(6) . . ?
C01R C01S H01X 120.2 . . ?
C00Y C01T H01Y 120.2 . . ?
C01V C01T C00Y 119.6(6) . . ?
C01V C01T H01Y 120.2 . . ?
C008 C01U H01U 119.6 . . ?
C024 C01U C008 120.9(6) . . ?
C024 C01U H01U 119.6 . . ?
C01L C01V C01T 120.1(6) . . ?
C01L C01V H01Z 120.0 . . ?
C01T C01V H01Z 120.0 . . ?
C01I C01W C01O 119.8(6) . . ?
C01I C01W H01W 120.1 . . ?
C01O C01W H01W 120.1 . . ?
C01F C01X H01C 109.5 . . ?
C01F C01X H01D 109.5 . . ?
C01F C01X H01E 109.5 . . ?
H01C C01X H01D 109.5 . . ?
H01C C01X H01E 109.5 . . ?
H01D C01X H01E 109.5 . . ?
C01F C01Y H01F 109.5 . . ?
C01F C01Y H01J 109.5 . . ?
C01F C01Y H01L 109.5 . . ?
H01F C01Y H01J 109.5 . . ?
H01F C01Y H01L 109.5 . . ?
H01J C01Y H01L 109.5 . . ?
C01B C01Z H01 109.5 . . ?
C01B C01Z H 109.5 . . ?
C01B C01Z HA 109.5 . . ?
H01 C01Z H 109.5 . . ?
H01 C01Z HA 109.5 . . ?
H C01Z HA 109.5 . . ?
C024 C020 H020 119.8 . . ?
C025 C020 H020 119.8 . . ?
C025 C020 C024 120.4(6) . . ?
C01M C021 H021 119.7 . . ?
C01M C021 C022 120.5(6) . . ?
C022 C021 H021 119.7 . . ?
C021 C022 H022 119.8 . . ?
C026 C022 C021 120.4(6) . . ?
C026 C022 H022 119.8 . . ?
C01B C023 H02A 109.5 . . ?
C01B C023 H02B 109.5 . . ?
C01B C023 H02C 109.5 . . ?
H02A C023 H02B 109.5 . . ?
H02A C023 H02C 109.5 . . ?
H02B C023 H02C 109.5 . . ?
C01U C024 C020 120.6(6) . . ?
C01U C024 H024 119.7 . . ?
C020 C024 H024 119.7 . . ?
C01H C025 H025 120.3 . . ?
C020 C025 C01H 119.5(7) . . ?
C020 C025 H025 120.3 . . ?
C01N C026 H026 120.5 . . ?
C022 C026 C01N 119.0(6) . . ?
C022 C026 H026 120.5 . . ?

loop_
_geom_bond_atom_site_label_1
_geom_bond_atom_site_label_2
_geom_bond_distance
_geom_bond_site_symmetry_2
_geom_bond_publ_flag
Br01 C00J 1.897(5) . ?
Br02 C00L 1.902(5) . ?
N003 C00D 1.484(6) . ?
N003 C018 1.277(6) . ?
N004 C00C 1.483(6) . ?
N004 C01A 1.276(6) . ?
N005 C00F 1.127(7) . ?
N006 C00B 1.137(7) . ?
C27 H27A 0.9700 . ?
C27 H27B 0.9700 . ?
C27 C00D 1.532(6) . ?
C27 C00G 1.548(7) . ?
C008 C018 1.509(7) . ?
C008 C01H 1.374(7) . ?
C008 C01U 1.383(7) . ?
C009 C00O 1.387(7) . ?
C009 C00Q 1.520(7) . ?
C009 C014 1.381(7) . ?
C00A H00A 0.9700 . ?
C00A H00B 0.9700 . ?
C00A C00C 1.524(7) . ?
C00A C00S 1.554(7) . ?
C00B C00G 1.481(9) . ?
C00C C00V 1.530(7) . ?
C00C C00W 1.527(7) . ?
C00D C00H 1.522(7) . ?
C00D C017 1.522(7) . ?
C00E C013 1.392(7) . ?
C00E C019 1.383(7) . ?
C00E C01C 1.515(7) . ?
C00F C00S 1.473(9) . ?
C00G C00Q 1.574(8) . ?
C00G C00Z 1.497(8) . ?
C00H C00P 1.402(8) . ?
C00H C01K 1.384(7) . ?
C00I C01A 1.494(7) . ?
C00I C01M 1.374(7) . ?
C00I C01N 1.384(7) . ?
C00J C00N 1.368(7) . ?
C00J C00X 1.368(7) . ?
C00K C00T 1.388(7) . ?
C00K C012 1.381(7) . ?
C00K C018 1.499(7) . ?
C00L C00M 1.362(7) . ?
C00L C010 1.359(7) . ?
C00M H00M 0.9300 . ?
C00M C019 1.385(7) . ?
C00N H00N 0.9300 . ?
C00N C014 1.381(7) . ?
C00O H00O 0.9300 . ?
C00O C00X 1.377(7) . ?
C00P H00P 0.9300 . ?
C00P C01O 1.371(7) . ?
C00Q H00Q 0.9800 . ?
C00Q C01F 1.568(7) . ?
C00R H00R 0.9300 . ?
C00R C00U 1.387(7) . ?
C00R C016 1.378(7) . ?
C00S C01C 1.574(8) . ?
C00S C01D 1.498(8) . ?
C00T H00T 0.9300 . ?
C00T C01G 1.378(7) . ?
C00U C015 1.378(7) . ?
C00U C01A 1.505(7) . ?
C00V C00Y 1.385(8) . ?
C00V C01J 1.384(7) . ?
C00W H00C 0.9700 . ?
C00W H00D 0.9700 . ?
C00W C01B 1.537(7) . ?
C00X H00X 0.9300 . ?
C00Y H00Y 0.9300 . ?
C00Y C01T 1.376(7) . ?
C00Z N011 1.118(7) . ?
C010 H010 0.9300 . ?
C010 C013 1.375(7) . ?
C012 H012 0.9300 . ?
C012 C01P 1.384(7) . ?
C013 H013 0.9300 . ?
C014 H014 0.9300 . ?
C015 H015 0.9300 . ?
C015 C01R 1.380(7) . ?
C016 H016 0.9300 . ?
C016 C01S 1.363(9) . ?
C017 H01A 0.9700 . ?
C017 H01B 0.9700 . ?
C017 C01F 1.533(7) . ?
C019 H019 0.9300 . ?
C01B C01C 1.558(7) . ?
C01B C01Z 1.531(8) . ?
C01B C023 1.545(7) . ?
C01C H01M 0.9800 . ?
C01D N01E 1.125(7) . ?
C01F C01X 1.537(8) . ?
C01F C01Y 1.549(7) . ?
C01G H01G 0.9300 . ?
C01G C01Q 1.362(9) . ?
C01H H01H 0.9300 . ?
C01H C025 1.407(8) . ?
C01I H01I 0.9300 . ?
C01I C01K 1.381(8) . ?
C01I C01W 1.356(9) . ?
C01J H01N 0.9300 . ?
C01J C01L 1.389(8) . ?
C01K H01K 0.9300 . ?
C01L H01R 0.9300 . ?
C01L C01V 1.353(9) . ?
C01M H01S 0.9300 . ?
C01M C021 1.357(8) . ?
C01N H01T 0.9300 . ?
C01N C026 1.394(8) . ?
C01O H01O 0.9300 . ?
C01O C01W 1.377(8) . ?
C01P H01P 0.9300 . ?
C01P C01Q 1.366(9) . ?
C01Q H01Q 0.9300 . ?
C01R H01V 0.9300 . ?
C01R C01S 1.360(8) . ?
C01S H01X 0.9300 . ?
C01T H01Y 0.9300 . ?
C01T C01V 1.369(9) . ?
C01U H01U 0.9300 . ?
C01U C024 1.367(8) . ?
C01V H01Z 0.9300 . ?
C01W H01W 0.9300 . ?
C01X H01C 0.9600 . ?
C01X H01D 0.9600 . ?
C01X H01E 0.9600 . ?
C01Y H01F 0.9600 . ?
C01Y H01J 0.9600 . ?
C01Y H01L 0.9600 . ?
C01Z H01 0.9600 . ?
C01Z H 0.9600 . ?
C01Z HA 0.9600 . ?
C020 H020 0.9300 . ?
C020 C024 1.369(9) . ?
C020 C025 1.337(9) . ?
C021 H021 0.9300 . ?
C021 C022 1.364(9) . ?
C022 H022 0.9300 . ?
C022 C026 1.357(9) . ?
C023 H02A 0.9600 . ?
C023 H02B 0.9600 . ?
C023 H02C 0.9600 . ?
C024 H024 0.9300 . ?
C025 H025 0.9300 . ?
C026 H026 0.9300 . ?

loop_
_geom_torsion_atom_site_label_1
_geom_torsion_atom_site_label_2
_geom_torsion_atom_site_label_3
_geom_torsion_atom_site_label_4
_geom_torsion
_geom_torsion_site_symmetry_1
_geom_torsion_site_symmetry_2
_geom_torsion_site_symmetry_3
_geom_torsion_site_symmetry_4
_geom_torsion_publ_flag
Br01 C00J C00N C014 -177.5(4) . . . . ?
Br01 C00J C00X C00O 177.6(4) . . . . ?
Br02 C00L C00M C019 -177.4(4) . . . . ?
Br02 C00L C010 C013 177.3(4) . . . . ?
N003 C00D C00H C00P 57.0(6) . . . . ?
N003 C00D C00H C01K -123.1(5) . . . . ?
N003 C00D C017 C01F -60.5(6) . . . . ?
N004 C00C C00V C00Y 57.5(6) . . . . ?
N004 C00C C00V C01J -122.3(5) . . . . ?
N004 C00C C00W C01B -61.4(5) . . . . ?
C27 C00D C00H C00P -56.8(5) . . . . ?
C27 C00D C00H C01K 123.0(5) . . . . ?
C27 C00D C017 C01F 53.9(5) . . . . ?
C27 C00G C00Q C009 87.1(5) . . . . ?
C27 C00G C00Q C01F -43.3(5) . . . . ?
C008 C01H C025 C020 0.6(11) . . . . ?
C008 C01U C024 C020 0.1(9) . . . . ?
C009 C00O C00X C00J 0.8(8) . . . . ?
C009 C00Q C01F C017 -85.3(6) . . . . ?
C009 C00Q C01F C01X 33.4(6) . . . . ?
C009 C00Q C01F C01Y 150.0(5) . . . . ?
C00A C00C C00V C00Y -56.9(6) . . . . ?
C00A C00C C00V C01J 123.3(5) . . . . ?
C00A C00C C00W C01B 54.1(5) . . . . ?
C00A C00S C01C C00E 88.3(5) . . . . ?
C00A C00S C01C C01B -42.9(6) . . . . ?
C00B C00G C00Q C009 -32.6(6) . . . . ?
C00B C00G C00Q C01F -163.0(4) . . . . ?
C00C N004 C01A C00I -179.6(4) . . . . ?
C00C N004 C01A C00U 2.8(8) . . . . ?
C00C C00A C00S C00F 170.2(4) . . . . ?
C00C C00A C00S C01C 47.8(6) . . . . ?
C00C C00A C00S C01D -77.2(6) . . . . ?
C00C C00V C00Y C01T -179.9(5) . . . . ?
C00C C00V C01J C01L 179.9(5) . . . . ?
C00C C00W C01B C01C -53.4(6) . . . . ?
C00C C00W C01B C01Z -173.9(4) . . . . ?
C00C C00W C01B C023 70.1(6) . . . . ?
C00D N003 C018 C008 -179.6(4) . . . . ?
C00D N003 C018 C00K 1.8(8) . . . . ?
C00D C27 C00G C00B 169.9(4) . . . . ?
C00D C27 C00G C00Q 48.2(6) . . . . ?
C00D C27 C00G C00Z -77.6(6) . . . . ?
C00D C00H C00P C01O -179.8(5) . . . . ?
C00D C00H C01K C01I -179.8(5) . . . . ?
C00D C017 C01F C00Q -53.4(6) . . . . ?
C00D C017 C01F C01X -173.8(4) . . . . ?
C00D C017 C01F C01Y 69.7(6) . . . . ?
C00F C00S C01C C00E -31.9(6) . . . . ?
C00F C00S C01C C01B -163.0(4) . . . . ?
C00G C27 C00D N003 69.6(5) . . . . ?
C00G C27 C00D C00H -172.1(4) . . . . ?
C00G C27 C00D C017 -49.6(5) . . . . ?
C00G C00Q C01F C017 44.1(6) . . . . ?
C00G C00Q C01F C01X 162.8(4) . . . . ?
C00G C00Q C01F C01Y -80.5(5) . . . . ?
C00H C00D C017 C01F 171.7(4) . . . . ?
C00H C00P C01O C01W -1.0(8) . . . . ?
C00I C01M C021 C022 0.1(9) . . . . ?
C00I C01N C026 C022 -0.5(10) . . . . ?
C00J C00N C014 C009 -1.0(8) . . . . ?
C00K C00T C01G C01Q 0.6(8) . . . . ?
C00K C012 C01P C01Q 0.8(8) . . . . ?
C00L C00M C019 C00E -0.2(8) . . . . ?
C00L C010 C013 C00E 0.4(8) . . . . ?
C00M C00L C010 C013 -1.7(8) . . . . ?
C00N C00J C00X C00O -2.3(8) . . . . ?
C00O C009 C00Q C00G -58.5(7) . . . . ?
C00O C009 C00Q C01F 70.2(7) . . . . ?
C00O C009 C014 C00N -0.5(8) . . . . ?
C00P C00H C01K C01I 0.1(7) . . . . ?
C00P C01O C01W C01I 1.1(9) . . . . ?
C00Q C009 C00O C00X -177.5(5) . . . . ?
C00Q C009 C014 C00N 177.7(5) . . . . ?
C00R C00U C015 C01R -2.1(7) . . . . ?
C00R C00U C01A N004 83.1(6) . . . . ?
C00R C00U C01A C00I -94.5(5) . . . . ?
C00R C016 C01S C01R -2.5(9) . . . . ?
C00S C00A C00C N004 69.8(5) . . . . ?
C00S C00A C00C C00V -172.0(4) . . . . ?
C00S C00A C00C C00W -50.0(5) . . . . ?
C00T C00K C012 C01P -2.9(7) . . . . ?
C00T C00K C018 N003 83.6(6) . . . . ?
C00T C00K C018 C008 -95.0(5) . . . . ?
C00T C01G C01Q C01P -2.8(9) . . . . ?
C00U C00R C016 C01S 0.3(8) . . . . ?
C00U C015 C01R C01S -0.1(8) . . . . ?
C00V C00C C00W C01B 171.4(4) . . . . ?
C00V C00Y C01T C01V -0.4(9) . . . . ?
C00V C01J C01L C01V 0.5(9) . . . . ?
C00W C00C C00V C00Y -174.9(4) . . . . ?
C00W C00C C00V C01J 5.2(7) . . . . ?
C00W C01B C01C C00E -85.8(6) . . . . ?
C00W C01B C01C C00S 44.3(6) . . . . ?
C00X C00J C00N C014 2.3(8) . . . . ?
C00Y C00V C01J C01L 0.1(8) . . . . ?
C00Y C01T C01V C01L 1.0(9) . . . . ?
C00Z C00G C00Q C009 -146.1(4) . . . . ?
C00Z C00G C00Q C01F 83.5(5) . . . . ?
C010 C00L C00M C019 1.5(8) . . . . ?
C012 C00K C00T C01G 2.2(7) . . . . ?
C012 C00K C018 N003 -98.5(6) . . . . ?
C012 C00K C018 C008 82.8(6) . . . . ?
C012 C01P C01Q C01G 2.1(9) . . . . ?
C013 C00E C019 C00M -1.1(8) . . . . ?
C013 C00E C01C C00S -59.0(7) . . . . ?
C013 C00E C01C C01B 70.5(7) . . . . ?
C014 C009 C00O C00X 0.5(8) . . . . ?
C014 C009 C00Q C00G 123.5(5) . . . . ?
C014 C009 C00Q C01F -107.8(6) . . . . ?
C015 C00U C01A N004 -98.8(6) . . . . ?
C015 C00U C01A C00I 83.6(6) . . . . ?
C015 C01R C01S C016 2.4(9) . . . . ?
C016 C00R C00U C015 2.0(7) . . . . ?
C016 C00R C00U C01A -179.8(5) . . . . ?
C017 C00D C00H C00P -174.9(4) . . . . ?
C017 C00D C00H C01K 4.9(7) . . . . ?
C018 N003 C00D C27 165.7(4) . . . . ?
C018 N003 C00D C00H 50.8(6) . . . . ?
C018 N003 C00D C017 -78.3(6) . . . . ?
C018 C008 C01H C025 178.9(6) . . . . ?
C018 C008 C01U C024 -179.3(5) . . . . ?
C018 C00K C00T C01G -179.9(5) . . . . ?
C018 C00K C012 C01P 179.2(5) . . . . ?
C019 C00E C013 C010 1.0(8) . . . . ?
C019 C00E C01C C00S 122.4(5) . . . . ?
C019 C00E C01C C01B -108.0(6) . . . . ?
C01A N004 C00C C00A 165.2(4) . . . . ?
C01A N004 C00C C00V 50.4(6) . . . . ?
C01A N004 C00C C00W -78.0(6) . . . . ?
C01A C00I C01M C021 -179.3(5) . . . . ?
C01A C00I C01N C026 179.5(6) . . . . ?
C01A C00U C015 C01R 179.7(5) . . . . ?
C01C C00E C013 C010 -177.6(5) . . . . ?
C01C C00E C019 C00M 177.6(5) . . . . ?
C01D C00S C01C C00E -145.4(5) . . . . ?
C01D C00S C01C C01B 83.4(5) . . . . ?
C01H C008 C018 N003 -177.0(5) . . . . ?
C01H C008 C018 C00K 1.9(7) . . . . ?
C01H C008 C01U C024 0.4(8) . . . . ?
C01J C00V C00Y C01T -0.1(8) . . . . ?
C01J C01L C01V C01T -1.0(10) . . . . ?
C01K C00H C00P C01O 0.4(7) . . . . ?
C01K C01I C01W C01O -0.6(9) . . . . ?
C01M C00I C01A N004 3.6(7) . . . . ?
C01M C00I C01A C00U -178.6(5) . . . . ?
C01M C00I C01N C026 -0.8(9) . . . . ?
C01M C021 C022 C026 -1.4(10) . . . . ?
C01N C00I C01A N004 -176.8(5) . . . . ?
C01N C00I C01A C00U 1.1(7) . . . . ?
C01N C00I C01M C021 1.0(8) . . . . ?
C01U C008 C018 N003 2.7(7) . . . . ?
C01U C008 C018 C00K -178.5(5) . . . . ?
C01U C008 C01H C025 -0.7(9) . . . . ?
C01W C01I C01K C00H 0.1(9) . . . . ?
C01Z C01B C01C C00E 32.8(6) . . . . ?
C01Z C01B C01C C00S 162.9(4) . . . . ?
C021 C022 C026 C01N 1.6(11) . . . . ?
C023 C01B C01C C00E 149.2(5) . . . . ?
C023 C01B C01C C00S -80.7(5) . . . . ?
C024 C020 C025 C01H -0.2(11) . . . . ?
C025 C020 C024 C01U -0.2(11) . . . . ?
